data_9003093
loop_
_publ_author_name
'Post, J. E.'
'Heaney, P. J.'
'Cahill, C. L.'
'Finger, L. W.'

_publ_section_title
;
 Woodruffite: A new Mn oxide structure with 3x4 tunnels
 Sample: at T = 100 K
;
_journal_name_full 'American Mineralogist'
_journal_page_first 1697
_journal_page_last 1702
_journal_volume 88
_journal_year 2003
_chemical_formula_sum 'H20 Mn6.88 O19.36 Zn1.405'
_chemical_name_mineral Woodruffite
_space_group_IT_number 12
_symmetry_space_group_name_Hall '-C 2y'
_symmetry_space_group_name_H-M 'C 1 2/m 1'
_cell_angle_alpha 90
_cell_angle_beta 93.77
_cell_angle_gamma 90
_cell_formula_units_Z 2
_cell_length_a 24.765
_cell_length_b 2.8473
_cell_length_c 9.559
_cell_volume 672.579
_database_code_amcsd 0003182
_diffrn_ambient_temperature 100
_exptl_crystal_density_diffrn 3.949
_cod_original_formula_sum 'Mn6.88 Zn1.405 O19.36 H20'
_cod_database_code 9003093

loop_
_space_group_symop_operation_xyz
x,y,z
1/2+x,1/2+y,z
x,-y,z
1/2+x,1/2-y,z
-x,y,-z
1/2-x,1/2+y,-z
-x,-y,-z
1/2-x,1/2-y,-z

loop_
_atom_site_aniso_label
_atom_site_aniso_U_11
_atom_site_aniso_U_22
_atom_site_aniso_U_33
_atom_site_aniso_U_12
_atom_site_aniso_U_13
_atom_site_aniso_U_23
Mn1 0.00100 0.00000 0.01200 0.00000 0.00200 0.00000
Mn2 0.00500 0.00000 0.00400 0.00000 -0.00100 0.00000
Mn3 0.00400 0.00000 0.00800 0.00000 0.00200 0.00000
Mn4 0.01600 0.00700 0.01400 0.00000 0.00400 0.00000
Zn1 0.01700 0.17100 0.01700 0.00400 0.01200 0.00600
O2 0.00500 0.00000 0.01300 0.00000 0.00300 0.00000
O3 0.01000 0.00000 0.02000 0.00000 0.00800 0.00000
O4 0.00600 0.00100 0.01800 0.00000 0.00300 0.00000
O5 0.01600 0.00700 0.00900 0.00000 -0.00300 0.00000
O7 0.01900 0.01400 0.00900 0.00000 0.00100 0.00000

loop_
_atom_site_label
_atom_site_fract_x
_atom_site_fract_y
_atom_site_fract_z
_atom_site_occupancy
_atom_site_U_iso_or_equiv
_atom_site_type_symbol
_atom_site_attached_hydrogens
Mn1 0.19980 0.00000 0.01420 1.00000 0.00600 Mn 0
Mn2 0.09200 0.50000 0.00590 1.00000 0.00300 Mn 0
Mn3 0.00940 0.00000 0.23560 0.94000 0.00400 Mn 0
Mn4 0.00000 0.50000 0.50000 1.00000 0.01200 Mn 0
Zn1 0.30260 -0.64390 0.48230 0.33000 0.06600 Zn 0
Zn2 0.00000 0.00000 0.00000 0.08500 ? Zn 0
O1 0.06450 0.00000 0.11170 1.00000 0.00400 O 0
O2 0.27270 0.00000 0.09930 1.00000 0.00500 O 0
O3 0.17660 0.50000 0.12360 1.00000 0.00900 O 0
O4 0.02880 0.50000 -0.15020 1.00000 0.00800 O 0
O5 0.04540 0.50000 0.34970 1.00000 0.01000 O 0
O6 0.13000 0.00000 -0.08200 1.00000 0.00400 O 0
O7 -0.03650 0.00000 0.39900 1.00000 0.01300 O 0
Wat1 0.23880 0.00000 0.61700 0.24000 0.08600 O 2
Wat2 0.34540 0.00000 0.61550 0.84000 0.04800 O 2
Wat3 0.26190 0.00000 0.38670 0.64000 0.07500 O 2
Wat4 0.36220 -0.68500 0.34990 0.48000 0.06300 O 2

loop_
_cod_changelog_entry_id
_cod_changelog_entry_author
_cod_changelog_entry_date
_cod_changelog_entry_text
1
;cod-tools version 3.8.0
Id: cif_guess_AMCSD_atom_types 9581 2023-05-17 12:35:41Z saulius
;
2023-05-18T11:37:27+03:00
;Derived atom types and hydrogen counts
from atom names that follow the AMCSD naming convention
(Wat == water, O-H == hydroxyl).
;

loop_
_cod_related_entry_id
_cod_related_entry_database
_cod_related_entry_code
1 AMCSD 0003182
